data_7214934
loop_
_publ_author_name
'Jia, Hong-Li'
'Jia, Ming-Jun'
'Ding, Hong'
'Yu, Jie-Hui'
'Jin, Juan'
'Zhao, Jin-Jing'
'Xu, Ji-Qing'

_publ_section_title
;
 New thiocyanatocadmates with bidentate N-heterocyclic molecules as the
 templating agents: synthesis and structural characterization
;
_journal_issue 23
_journal_name_full CrystEngComm
_journal_page_first 8000
_journal_paper_doi 10.1039/c2ce26164b
_journal_volume 14
_journal_year 2012
_chemical_formula_sum 'C13 H9 Cd N5 S5'
_chemical_formula_weight 508.01
_chemical_name_systematic
;
?
;
_space_group_IT_number 2
_symmetry_cell_setting triclinic
_symmetry_space_group_name_Hall '-P 1'
_symmetry_space_group_name_H-M 'P -1'
_atom_sites_solution_hydrogens geom
_atom_sites_solution_primary direct
_atom_sites_solution_secondary difmap
_audit_creation_method SHELXL-97
_cell_angle_alpha 81.38(3)
_cell_angle_beta 73.21(3)
_cell_angle_gamma 70.39(3)
_cell_formula_units_Z 2
_cell_length_a 8.4933(17)
_cell_length_b 10.509(2)
_cell_length_c 11.826(2)
_cell_measurement_temperature 293(2)
_cell_volume 950.3(4)
_computing_cell_refinement PROCESS-AUTO
_computing_data_collection PROCESS-AUTO
_computing_data_reduction PROCESS-AUTO
_computing_structure_refinement 'SHELXL-97 (Sheldrick, 1997)'
_computing_structure_solution 'SHELXS-97 (Sheldrick, 1990)'
_diffrn_ambient_temperature 293(2)
_diffrn_detector_area_resol_mean 10.0
_diffrn_measured_fraction_theta_full 0.985
_diffrn_measured_fraction_theta_max 0.985
_diffrn_measurement_device_type 'Rigaku RAXIS-RAPID'
_diffrn_measurement_method w
_diffrn_radiation_monochromator graphite
_diffrn_radiation_source 'fine-focus sealed tube'
_diffrn_radiation_type MoK\a
_diffrn_radiation_wavelength 0.71073
_diffrn_reflns_av_R_equivalents 0.0228
_diffrn_reflns_av_sigmaI/netI 0.0295
_diffrn_reflns_limit_h_max 11
_diffrn_reflns_limit_h_min -9
_diffrn_reflns_limit_k_max 13
_diffrn_reflns_limit_k_min -13
_diffrn_reflns_limit_l_max 15
_diffrn_reflns_limit_l_min -15
_diffrn_reflns_number 9346
_diffrn_reflns_theta_full 27.48
_diffrn_reflns_theta_max 27.48
_diffrn_reflns_theta_min 3.55
_diffrn_standards_decay_% 0
_diffrn_standards_interval_count 0
_diffrn_standards_number 0
_exptl_absorpt_coefficient_mu 1.703
_exptl_absorpt_correction_T_max 0.659
_exptl_absorpt_correction_T_min 0.581
_exptl_absorpt_correction_type empirical
_exptl_absorpt_process_details
;
Process-auto, Higashi, T.(1995).Program for Absorption Correction.
Rigaku Corporation, Tokyo,Japan.
;
_exptl_crystal_colour COLORLESS
_exptl_crystal_density_diffrn 1.775
_exptl_crystal_density_method 'not measured'
_exptl_crystal_description BLOCK
_exptl_crystal_F_000 500
_exptl_crystal_size_max 0.472
_exptl_crystal_size_mid 0.271
_exptl_crystal_size_min 0.245
_refine_diff_density_max 0.673
_refine_diff_density_min -0.433
_refine_diff_density_rms 0.074
_refine_ls_extinction_method none
_refine_ls_goodness_of_fit_ref 1.116
_refine_ls_hydrogen_treatment mixed
_refine_ls_matrix_type full
_refine_ls_number_parameters 221
_refine_ls_number_reflns 4282
_refine_ls_number_restraints 0
_refine_ls_restrained_S_all 1.116
_refine_ls_R_factor_all 0.0320
_refine_ls_R_factor_gt 0.0274
_refine_ls_shift/su_max 0.002
_refine_ls_shift/su_mean 0.000
_refine_ls_structure_factor_coef Fsqd
_refine_ls_weighting_details 'calc w=1/[\s^2^(Fo^2^)+(0.0254P)^2^+0.4286P] where P=(Fo^2^+2Fc^2^)/3'
_refine_ls_weighting_scheme calc
_refine_ls_wR_factor_gt 0.0612
_refine_ls_wR_factor_ref 0.0669
_reflns_number_gt 3811
_reflns_number_total 4282
_reflns_threshold_expression >2sigma(I)
_cod_data_source_file c2ce26164b.txt
_cod_data_source_block 5
_cod_depositor_comments
;
The following automatic conversions were performed:

'_symmetry_cell_setting' value 'TRICLINIC' changed to 'triclinic'
according to
/usr/data/users/saulius/automatic-downloads/retrospective/RSC/lib/dictionaries/cif_core.dic
dictionary named 'cif_core.dic' version 2.4.2 from
2011-04-26.

'_exptl_absorpt_correction_type' value 'EMPIRICAL'
changed to 'empirical' according to
/usr/data/users/saulius/automatic-downloads/retrospective/RSC/lib/dictionaries/cif_core.dic
dictionary named 'cif_core.dic' version 2.4.2 from
2011-04-26.

'_refine_ls_hydrogen_treatment' value 'MIXED' changed to
'mixed' according to
/usr/data/users/saulius/automatic-downloads/retrospective/RSC/lib/dictionaries/cif_core.dic
dictionary named 'cif_core.dic' version 2.4.2 from 2011-04-26.

Automatic conversion script
Id: cif_fix_values 2281 2013-09-26 08:29:07Z andrius 
;
_cod_original_cell_volume 950.3(3)
_cod_original_sg_symbol_H-M P-1
_cod_database_code 7214934

loop_
_symmetry_equiv_pos_as_xyz
'x, y, z'
'-x, -y, -z'

loop_
_atom_site_label
_atom_site_type_symbol
_atom_site_fract_x
_atom_site_fract_y
_atom_site_fract_z
_atom_site_U_iso_or_equiv
_atom_site_adp_type
_atom_site_occupancy
_atom_site_symmetry_multiplicity
_atom_site_calc_flag
_atom_site_refinement_flags
Cd1 Cd 0.31451(2) 0.300378(18) 0.545377(16) 0.04072(7) Uani 1 1 d .
S1 S 0.46955(13) 0.10764(8) 0.70118(7) 0.0658(2) Uani 1 1 d .
S2 S -0.00795(9) 0.28649(7) 0.65909(7) 0.05423(19) Uani 1 1 d .
S3 S 0.24436(11) 0.48921(7) 0.70033(6) 0.05406(18) Uani 1 1 d .
S4 S 0.22351(13) 0.08200(9) 0.02204(7) 0.0651(2) Uani 1 1 d .
S5 S 0.22610(12) 0.27327(9) -0.04006(7) 0.0599(2) Uani 1 1 d .
N1 N 0.6218(3) -0.1222(2) 0.57060(19) 0.0454(5) Uani 1 1 d .
N2 N -0.1915(3) 0.5510(2) 0.5994(2) 0.0519(6) Uani 1 1 d .
N3 N 0.4427(3) 0.6484(3) 0.5625(3) 0.0596(7) Uani 1 1 d .
N4 N 0.1241(3) 0.1789(2) 0.2385(2) 0.0447(5) Uani 1 1 d .
N5 N 0.3987(3) 0.2709(3) 0.11659(19) 0.0522(6) Uani 1 1 d .
C1 C 0.0955(4) 0.1028(3) 0.1696(3) 0.0491(6) Uani 1 1 d .
C2 C -0.0288(4) 0.0395(3) 0.2166(3) 0.0601(8) Uani 1 1 d .
H2A H -0.0522 -0.0122 0.1699 0.072 Uiso 1 1 calc R
C3 C -0.1185(4) 0.0535(3) 0.3339(3) 0.0614(8) Uani 1 1 d .
H3A H -0.2014 0.0097 0.3669 0.074 Uiso 1 1 calc R
C4 C -0.0862(3) 0.1318(3) 0.4023(3) 0.0539(7) Uani 1 1 d .
H4B H -0.1464 0.1414 0.4814 0.065 Uiso 1 1 calc R
C5 C 0.0363(3) 0.1956(3) 0.3517(2) 0.0468(6) Uani 1 1 d .
H5B H 0.0582 0.2505 0.3962 0.056 Uiso 1 1 calc R
C6 C 0.4066(4) 0.2865(3) 0.0008(2) 0.0495(6) Uani 1 1 d .
C7 C 0.5413(5) 0.3169(4) -0.0833(3) 0.0646(9) Uani 1 1 d .
H7A H 0.5439 0.3256 -0.1632 0.078 Uiso 1 1 calc R
C8 C 0.6723(5) 0.3340(4) -0.0465(3) 0.0694(9) Uani 1 1 d .
H8A H 0.7642 0.3558 -0.1013 0.083 Uiso 1 1 calc R
C9 C 0.6656(4) 0.3184(4) 0.0725(3) 0.0622(8) Uani 1 1 d .
H9A H 0.7527 0.3294 0.0994 0.075 Uiso 1 1 calc R
C10 C 0.5277(4) 0.2863(4) 0.1503(3) 0.0609(8) Uani 1 1 d .
H10A H 0.5240 0.2749 0.2305 0.073 Uiso 1 1 calc R
C11 C 0.5603(3) -0.0263(2) 0.6224(2) 0.0368(5) Uani 1 1 d .
C12 C -0.1160(3) 0.4424(3) 0.6237(2) 0.0408(5) Uani 1 1 d .
C13 C 0.3636(3) 0.5807(3) 0.6180(3) 0.0453(6) Uani 1 1 d .
H4A H 0.207(3) 0.209(3) 0.210(2) 0.036(7) Uiso 1 1 d .

loop_
_atom_site_aniso_label
_atom_site_aniso_U_11
_atom_site_aniso_U_22
_atom_site_aniso_U_33
_atom_site_aniso_U_23
_atom_site_aniso_U_13
_atom_site_aniso_U_12
Cd1 0.04266(11) 0.03108(10) 0.04474(11) -0.00584(7) -0.00985(8) -0.00627(7)
S1 0.0958(6) 0.0422(4) 0.0551(4) -0.0176(3) -0.0395(4) 0.0077(4)
S2 0.0522(4) 0.0350(3) 0.0575(4) 0.0060(3) 0.0027(3) -0.0083(3)
S3 0.0716(5) 0.0437(4) 0.0458(4) -0.0063(3) -0.0104(3) -0.0188(3)
S4 0.0894(6) 0.0581(5) 0.0550(4) -0.0130(4) -0.0141(4) -0.0314(4)
S5 0.0777(5) 0.0628(5) 0.0452(4) 0.0036(3) -0.0232(4) -0.0260(4)
N1 0.0502(12) 0.0359(11) 0.0455(11) -0.0052(9) -0.0179(10) -0.0017(9)
N2 0.0424(11) 0.0472(14) 0.0522(13) 0.0051(10) -0.0059(10) -0.0047(10)
N3 0.0450(13) 0.0454(14) 0.0823(18) -0.0174(13) -0.0041(13) -0.0107(11)
N4 0.0413(12) 0.0467(13) 0.0478(12) 0.0019(10) -0.0141(10) -0.0156(10)
N5 0.0598(14) 0.0637(16) 0.0355(11) -0.0032(10) -0.0067(10) -0.0267(12)
C1 0.0558(16) 0.0393(14) 0.0555(15) 0.0015(12) -0.0218(13) -0.0145(12)
C2 0.0682(19) 0.0444(16) 0.078(2) 0.0054(14) -0.0301(17) -0.0243(14)
C3 0.0535(17) 0.0486(17) 0.079(2) 0.0150(15) -0.0167(16) -0.0204(13)
C4 0.0414(14) 0.0499(17) 0.0579(17) 0.0111(13) -0.0119(13) -0.0050(12)
C5 0.0388(13) 0.0487(15) 0.0471(14) 0.0017(11) -0.0126(11) -0.0066(11)
C6 0.0648(17) 0.0443(15) 0.0387(13) -0.0042(11) -0.0107(13) -0.0175(13)
C7 0.084(2) 0.073(2) 0.0365(14) -0.0027(14) -0.0037(15) -0.0342(18)
C8 0.073(2) 0.080(2) 0.0517(17) -0.0067(16) 0.0044(16) -0.0345(18)
C9 0.0604(18) 0.073(2) 0.0568(17) -0.0073(15) -0.0110(15) -0.0264(16)
C10 0.0699(19) 0.078(2) 0.0419(14) -0.0026(14) -0.0131(14) -0.0327(17)
C11 0.0409(12) 0.0332(12) 0.0353(11) 0.0012(9) -0.0160(10) -0.0062(9)
C12 0.0398(12) 0.0419(14) 0.0354(12) -0.0021(10) -0.0011(10) -0.0131(10)
C13 0.0410(13) 0.0383(14) 0.0554(15) -0.0141(12) -0.0160(12) -0.0027(11)

loop_
_atom_type_symbol
_atom_type_description
_atom_type_scat_dispersion_real
_atom_type_scat_dispersion_imag
_atom_type_scat_source
C C 0.0033 0.0016 'International Tables Vol C Tables 4.2.6.8 and 6.1.1.4'
H H 0.0000 0.0000 'International Tables Vol C Tables 4.2.6.8 and 6.1.1.4'
Cd Cd -0.8075 1.2024 'International Tables Vol C Tables 4.2.6.8 and 6.1.1.4'
N N 0.0061 0.0033 'International Tables Vol C Tables 4.2.6.8 and 6.1.1.4'
S S 0.1246 0.1234 'International Tables Vol C Tables 4.2.6.8 and 6.1.1.4'

loop_
_geom_angle_atom_site_label_1
_geom_angle_atom_site_label_2
_geom_angle_atom_site_label_3
_geom_angle
_geom_angle_site_symmetry_1
_geom_angle_site_symmetry_3
N3 Cd1 N1 91.21(9) 2_666 2_656
N3 Cd1 N2 82.66(10) 2_666 2_566
N1 Cd1 N2 88.90(8) 2_656 2_566
N3 Cd1 S3 91.41(7) 2_666 .
N1 Cd1 S3 173.95(6) 2_656 .
N2 Cd1 S3 96.84(7) 2_566 .
N3 Cd1 S2 169.16(7) 2_666 .
N1 Cd1 S2 93.73(7) 2_656 .
N2 Cd1 S2 87.79(7) 2_566 .
S3 Cd1 S2 84.62(4) . .
N3 Cd1 S1 96.71(8) 2_666 .
N1 Cd1 S1 86.00(6) 2_656 .
N2 Cd1 S1 174.85(6) 2_566 .
S3 Cd1 S1 88.28(3) . .
S2 Cd1 S1 93.26(4) . .
C11 S1 Cd1 102.05(9) . .
C12 S2 Cd1 97.23(10) . .
C13 S3 Cd1 98.79(9) . .
C1 S4 S5 103.69(11) . .
C6 S5 S4 102.73(11) . .
C11 N1 Cd1 166.7(2) . 2_656
C12 N2 Cd1 146.2(2) . 2_566
C13 N3 Cd1 156.3(2) . 2_666
C5 N4 C1 122.5(3) . .
C5 N4 H4A 120.1(19) . .
C1 N4 H4A 117.0(19) . .
C10 N5 C6 117.8(3) . .
N4 C1 C2 119.2(3) . .
N4 C1 S4 119.2(2) . .
C2 C1 S4 121.6(2) . .
C1 C2 C3 119.1(3) . .
C1 C2 H2A 120.4 . .
C3 C2 H2A 120.4 . .
C4 C3 C2 120.4(3) . .
C4 C3 H3A 119.8 . .
C2 C3 H3A 119.8 . .
C5 C4 C3 118.8(3) . .
C5 C4 H4B 120.6 . .
C3 C4 H4B 120.6 . .
N4 C5 C4 120.0(3) . .
N4 C5 H5B 120.0 . .
C4 C5 H5B 120.0 . .
N5 C6 C7 122.8(3) . .
N5 C6 S5 116.3(2) . .
C7 C6 S5 120.8(2) . .
C6 C7 C8 118.5(3) . .
C6 C7 H7A 120.7 . .
C8 C7 H7A 120.7 . .
C7 C8 C9 119.2(3) . .
C7 C8 H8A 120.4 . .
C9 C8 H8A 120.4 . .
C10 C9 C8 118.5(3) . .
C10 C9 H9A 120.7 . .
C8 C9 H9A 120.7 . .
N5 C10 C9 123.1(3) . .
N5 C10 H10A 118.4 . .
C9 C10 H10A 118.4 . .
N1 C11 S1 177.8(2) . .
N2 C12 S2 179.8(3) . .
N3 C13 S3 177.6(2) . .

loop_
_geom_bond_atom_site_label_1
_geom_bond_atom_site_label_2
_geom_bond_distance
_geom_bond_site_symmetry_2
Cd1 N3 2.278(3) 2_666
Cd1 N1 2.311(2) 2_656
Cd1 N2 2.366(2) 2_566
Cd1 S3 2.7049(11) .
Cd1 S2 2.7226(11) .
Cd1 S1 2.7792(13) .
S1 C11 1.641(2) .
S2 C12 1.646(3) .
S3 C13 1.643(3) .
S4 C1 1.771(3) .
S4 S5 2.0391(13) .
S5 C6 1.787(3) .
N1 C11 1.144(3) .
N1 Cd1 2.311(2) 2_656
N2 C12 1.146(3) .
N2 Cd1 2.366(2) 2_566
N3 C13 1.147(4) .
N3 Cd1 2.278(3) 2_666
N4 C5 1.336(3) .
N4 C1 1.342(4) .
N4 H4A 0.83(3) .
N5 C10 1.333(4) .
N5 C6 1.340(3) .
C1 C2 1.374(4) .
C2 C3 1.379(5) .
C2 H2A 0.9300 .
C3 C4 1.373(5) .
C3 H3A 0.9300 .
C4 C5 1.370(4) .
C4 H4B 0.9300 .
C5 H5B 0.9300 .
C6 C7 1.375(4) .
C7 C8 1.377(5) .
C7 H7A 0.9300 .
C8 C9 1.379(5) .
C8 H8A 0.9300 .
C9 C10 1.372(4) .
C9 H9A 0.9300 .
C10 H10A 0.9300 .
